data_2228522
loop_
_publ_author_name
'Mojzych, Mariusz'
'Karczmarzyk, Zbigniew'
'Wysocki, Waldemar'

_publ_section_title
;
 1,3-Dimethyl-5-methylsulfonyl-1<i>H</i>-pyrazolo[4,3-<i>e</i>][1,2,4]triazine
;
_journal_coeditor_code PV2349
_journal_issue 12
_journal_name_full 'Acta Crystallographica Section E'
_journal_page_first o3226
_journal_paper_doi 10.1107/S1600536810047264
_journal_volume 66
_journal_year 2010
_chemical_formula_iupac 'C7 H9 N5 O2 S'
_chemical_formula_moiety 'C7 H9 N5 O2 S'
_chemical_formula_sum 'C7 H9 N5 O2 S'
_chemical_formula_weight 227.25
_chemical_melting_point 444
_chemical_name_systematic
;
1,3-Dimethyl-5-methylsulfonyl-1<i>H</i>-pyrazolo[4,3-<i>e</i>][1,2,4]triazine
;
_space_group_IT_number 15
_symmetry_cell_setting monoclinic
_symmetry_space_group_name_Hall '-C 2yc'
_symmetry_space_group_name_H-M 'C 1 2/c 1'
_atom_sites_solution_hydrogens geom
_atom_sites_solution_primary direct
_atom_sites_solution_secondary difmap
_audit_creation_method SHELXL-97
_cell_angle_alpha 90.00
_cell_angle_beta 103.170(10)
_cell_angle_gamma 90.00
_cell_formula_units_Z 8
_cell_length_a 17.9010(10)
_cell_length_b 8.1268(7)
_cell_length_c 14.203(3)
_cell_measurement_reflns_used 25
_cell_measurement_temperature 293(2)
_cell_measurement_theta_max 25.16
_cell_measurement_theta_min 4.43
_cell_volume 2011.9(5)
_computing_cell_refinement '<i>KM4B8</i> (Ga\/ldecki <i>et al.</i>, 1996)'
_computing_data_collection '<i>KM4B8</i> (Ga\/ldecki <i>et al.</i>, 1996)'
_computing_data_reduction 'DATAPROC (Ga\/ldecki <i>et al.</i>, 1995)'
_computing_molecular_graphics 'ORTEP-3 for Windows (Farrugia, 1997)'
_computing_publication_material 'SHELXL97 (Sheldrick, 2008) and WinGX (Farrugia, 1999)'
_computing_structure_refinement 'SHELXL97 (Sheldrick, 2008)'
_computing_structure_solution 'SHELXS97 (Sheldrick, 2008)'
_diffrn_ambient_temperature 293(2)
_diffrn_measured_fraction_theta_full 0.999
_diffrn_measured_fraction_theta_max 0.999
_diffrn_measurement_device_type 'Kuma KM-4 four-circle'
_diffrn_measurement_method '\w-2\q scans'
_diffrn_radiation_monochromator graphite
_diffrn_radiation_source 'fine-focus sealed tube'
_diffrn_radiation_type MoK\a
_diffrn_radiation_wavelength 0.71073
_diffrn_reflns_av_R_equivalents 0.0638
_diffrn_reflns_av_sigmaI/netI 0.1960
_diffrn_reflns_limit_h_max 24
_diffrn_reflns_limit_h_min -25
_diffrn_reflns_limit_k_max 11
_diffrn_reflns_limit_k_min -1
_diffrn_reflns_limit_l_max 19
_diffrn_reflns_limit_l_min -1
_diffrn_reflns_number 3688
_diffrn_reflns_theta_full 25.00
_diffrn_reflns_theta_max 30.07
_diffrn_reflns_theta_min 2.34
_diffrn_standards_decay_% 1.39
_diffrn_standards_interval_count 100
_diffrn_standards_number 2
_exptl_absorpt_coefficient_mu 0.311
_exptl_absorpt_correction_T_max 0.980
_exptl_absorpt_correction_T_min 0.860
_exptl_absorpt_correction_type psi-scan
_exptl_absorpt_process_details '(North <i>et al.</i>, 1968)'
_exptl_crystal_colour colourless
_exptl_crystal_density_diffrn 1.500
_exptl_crystal_density_method 'not measured'
_exptl_crystal_description prism
_exptl_crystal_F_000 944
_exptl_crystal_size_max 0.40
_exptl_crystal_size_mid 0.30
_exptl_crystal_size_min 0.10
_refine_diff_density_max 0.806
_refine_diff_density_min -0.719
_refine_ls_extinction_method none
_refine_ls_goodness_of_fit_ref 1.018
_refine_ls_hydrogen_treatment constr
_refine_ls_matrix_type full
_refine_ls_number_parameters 139
_refine_ls_number_reflns 2948
_refine_ls_number_restraints 0
_refine_ls_restrained_S_all 1.018
_refine_ls_R_factor_all 0.2442
_refine_ls_R_factor_gt 0.0693
_refine_ls_shift/su_max 0.000
_refine_ls_shift/su_mean 0.000
_refine_ls_structure_factor_coef Fsqd
_refine_ls_weighting_details 'calc w=1/[\s^2^(Fo^2^)+(0.1000P)^2^] where P=(Fo^2^+2Fc^2^)/3'
_refine_ls_weighting_scheme calc
_refine_ls_wR_factor_gt 0.1746
_refine_ls_wR_factor_ref 0.2267
_reflns_number_gt 1085
_reflns_number_total 2948
_reflns_threshold_expression I>2\s(I)
_cod_data_source_file pv2349.cif
_cod_data_source_block I
_cod_original_sg_symbol_H-M 'C 2/c'
_cod_database_code 2228522
_cod_database_fobs_code 2228522

loop_
_symmetry_equiv_pos_as_xyz
'x, y, z'
'-x, y, -z+1/2'
'x+1/2, y+1/2, z'
'-x+1/2, y+1/2, -z+1/2'
'-x, -y, -z'
'x, -y, z-1/2'
'-x+1/2, -y+1/2, -z'
'x+1/2, -y+1/2, z-1/2'

loop_
_atom_site_type_symbol
_atom_site_label
_atom_site_fract_x
_atom_site_fract_y
_atom_site_fract_z
_atom_site_U_iso_or_equiv
_atom_site_adp_type
_atom_site_calc_flag
_atom_site_refinement_flags
_atom_site_occupancy
_atom_site_disorder_assembly
_atom_site_disorder_group
S S12 0.15935(7) 0.15917(15) 0.19815(10) 0.0433(4) Uani d . 1 . .
O O13 0.1310(2) 0.0271(5) 0.1348(3) 0.0748(13) Uani d . 1 . .
O O14 0.1737(2) 0.1313(5) 0.3001(3) 0.0765(13) Uani d . 1 . .
N N1 0.0756(2) 0.6040(5) 0.1881(3) 0.0412(10) Uani d . 1 . .
N N2 0.1192(2) 0.4699(5) 0.2062(3) 0.0373(9) Uani d . 1 . .
N N4 0.02186(19) 0.2860(5) 0.1191(3) 0.0361(9) Uani d . 1 . .
N N7 -0.0502(2) 0.6833(5) 0.0994(3) 0.0388(9) Uani d . 1 . .
N N8 -0.1138(2) 0.6061(5) 0.0483(3) 0.0435(10) Uani d . 1 . .
C C3 0.0915(2) 0.3259(5) 0.1696(3) 0.0317(9) Uani d . 1 . .
C C5 -0.0227(2) 0.4200(5) 0.1003(3) 0.0336(10) Uani d . 1 . .
C C6 0.0051(2) 0.5751(5) 0.1322(3) 0.0332(10) Uani d . 1 . .
C C9 -0.0993(2) 0.4447(6) 0.0469(3) 0.0377(11) Uani d . 1 . .
C C10 -0.0494(3) 0.8619(6) 0.1113(4) 0.0586(15) Uani d . 1 . .
H H10A -0.0770 0.8909 0.1594 0.088 Uiso calc R 1 . .
H H10B -0.0732 0.9128 0.0509 0.088 Uiso calc R 1 . .
H H10C 0.0027 0.8995 0.1315 0.088 Uiso calc R 1 . .
C C11 -0.1567(3) 0.3236(6) -0.0021(4) 0.0567(14) Uani d . 1 . .
H H11A -0.2011 0.3804 -0.0381 0.085 Uiso calc R 1 . .
H H11B -0.1712 0.2539 0.0453 0.085 Uiso calc R 1 . .
H H11C -0.1350 0.2579 -0.0454 0.085 Uiso calc R 1 . .
C C15 0.2416(3) 0.2357(8) 0.1689(5) 0.0646(17) Uani d . 1 . .
H H15A 0.2807 0.1526 0.1803 0.097 Uiso calc R 1 . .
H H15B 0.2593 0.3302 0.2083 0.097 Uiso calc R 1 . .
H H15C 0.2303 0.2669 0.1020 0.097 Uiso calc R 1 . .

loop_
_atom_site_aniso_label
_atom_site_aniso_U_11
_atom_site_aniso_U_22
_atom_site_aniso_U_33
_atom_site_aniso_U_12
_atom_site_aniso_U_13
_atom_site_aniso_U_23
S12 0.0358(6) 0.0407(7) 0.0504(7) 0.0015(6) 0.0035(5) 0.0050(6)
O13 0.058(2) 0.044(2) 0.108(3) 0.0052(19) -0.011(2) -0.022(2)
O14 0.075(3) 0.096(3) 0.057(2) 0.030(2) 0.012(2) 0.036(2)
N1 0.0313(19) 0.047(2) 0.042(2) -0.0005(18) 0.0021(16) -0.0085(19)
N2 0.0316(18) 0.038(2) 0.039(2) 0.0034(17) 0.0013(15) 0.0006(18)
N4 0.0315(18) 0.040(2) 0.035(2) -0.0049(16) 0.0025(16) 0.0024(17)
N7 0.0339(19) 0.040(2) 0.040(2) 0.0048(18) 0.0033(16) -0.0033(18)
N8 0.0247(18) 0.063(3) 0.041(2) 0.0028(18) 0.0028(16) 0.000(2)
C3 0.0264(18) 0.036(2) 0.031(2) -0.0035(19) 0.0035(16) 0.001(2)
C5 0.0250(19) 0.045(3) 0.030(2) 0.000(2) 0.0058(16) 0.003(2)
C6 0.027(2) 0.041(3) 0.030(2) 0.0020(19) 0.0049(16) -0.006(2)
C9 0.025(2) 0.051(3) 0.035(3) -0.004(2) 0.0017(18) 0.007(2)
C10 0.057(3) 0.052(3) 0.061(4) 0.014(3) 0.000(3) -0.003(3)
C11 0.036(2) 0.065(3) 0.062(3) -0.022(3) -0.005(2) 0.006(3)
C15 0.035(3) 0.073(4) 0.089(4) 0.009(3) 0.020(3) 0.023(3)

loop_
_atom_type_symbol
_atom_type_description
_atom_type_scat_dispersion_real
_atom_type_scat_dispersion_imag
_atom_type_scat_source
C C 0.0033 0.0016 'International Tables Vol C Tables 4.2.6.8 and 6.1.1.4'
H H 0.0000 0.0000 'International Tables Vol C Tables 4.2.6.8 and 6.1.1.4'
N N 0.0061 0.0033 'International Tables Vol C Tables 4.2.6.8 and 6.1.1.4'
O O 0.0106 0.0060 'International Tables Vol C Tables 4.2.6.8 and 6.1.1.4'
S S 0.1246 0.1234 'International Tables Vol C Tables 4.2.6.8 and 6.1.1.4'

loop_
_geom_angle_atom_site_label_1
_geom_angle_atom_site_label_2
_geom_angle_atom_site_label_3
_geom_angle_site_symmetry_1
_geom_angle_site_symmetry_3
_geom_angle
_geom_angle_publ_flag
O13 S12 O14 . . 118.6(3) ?
O13 S12 C15 . . 108.7(3) ?
O14 S12 C15 . . 109.4(3) ?
O13 S12 C3 . . 107.5(2) ?
O14 S12 C3 . . 107.6(2) ?
C15 S12 C3 . . 104.0(2) ?
N2 N1 C6 . . 113.5(4) ?
N1 N2 C3 . . 119.7(3) ?
C3 N4 C5 . . 110.6(4) ?
C6 N7 N8 . . 110.5(4) ?
C6 N7 C10 . . 129.1(4) ?
N8 N7 C10 . . 120.4(4) ?
C9 N8 N7 . . 108.6(3) ?
N4 C3 N2 . . 130.3(4) ?
N4 C3 S12 . . 116.0(3) ?
N2 C3 S12 . . 113.6(3) ?
N4 C5 C6 . . 121.3(4) ?
N4 C5 C9 . . 132.7(4) ?
C6 C5 C9 . . 106.0(4) ?
N7 C6 N1 . . 127.9(4) ?
N7 C6 C5 . . 107.7(4) ?
N1 C6 C5 . . 124.4(4) ?
N8 C9 C5 . . 107.3(4) ?
N8 C9 C11 . . 123.0(4) ?
C5 C9 C11 . . 129.8(4) ?
N7 C10 H10A . . 109.5 ?
N7 C10 H10B . . 109.5 ?
H10A C10 H10B . . 109.5 ?
N7 C10 H10C . . 109.5 ?
H10A C10 H10C . . 109.5 ?
H10B C10 H10C . . 109.5 ?
C9 C11 H11A . . 109.5 ?
C9 C11 H11B . . 109.5 ?
H11A C11 H11B . . 109.5 ?
C9 C11 H11C . . 109.5 ?
H11A C11 H11C . . 109.5 ?
H11B C11 H11C . . 109.5 ?
S12 C15 H15A . . 109.5 ?
S12 C15 H15B . . 109.5 ?
H15A C15 H15B . . 109.5 ?
S12 C15 H15C . . 109.5 ?
H15A C15 H15C . . 109.5 ?
H15B C15 H15C . . 109.5 ?

loop_
_geom_bond_atom_site_label_1
_geom_bond_atom_site_label_2
_geom_bond_site_symmetry_2
_geom_bond_distance
_geom_bond_publ_flag
S12 O13 . 1.418(4) ?
S12 O14 . 1.430(4) ?
S12 C15 . 1.733(5) ?
S12 C3 . 1.803(4) ?
N1 N2 . 1.331(5) ?
N1 C6 . 1.350(5) ?
N2 C3 . 1.330(5) ?
N4 C3 . 1.329(5) ?
N4 C5 . 1.340(5) ?
N7 C6 . 1.326(5) ?
N7 N8 . 1.357(5) ?
N7 C10 . 1.461(6) ?
N8 C9 . 1.338(6) ?
C5 C6 . 1.393(6) ?
C5 C9 . 1.423(6) ?
C9 C11 . 1.476(6) ?
C10 H10A . 0.9600 ?
C10 H10B . 0.9600 ?
C10 H10C . 0.9600 ?
C11 H11A . 0.9600 ?
C11 H11B . 0.9600 ?
C11 H11C . 0.9600 ?
C15 H15A . 0.9600 ?
C15 H15B . 0.9600 ?
C15 H15C . 0.9600 ?

loop_
_geom_hbond_atom_site_label_D
_geom_hbond_atom_site_label_H
_geom_hbond_atom_site_label_A
_geom_hbond_site_symmetry_A
_geom_hbond_distance_DH
_geom_hbond_distance_HA
_geom_hbond_distance_DA
_geom_hbond_angle_DHA
_geom_hbond_publ_flag
C10 H10C O13 1_565 0.96 2.51 3.442(7) 163 y
C11 H11B O14 2_555 0.96 2.42 3.341(7) 161 y
C15 H15A N2 4_545 0.96 2.59 3.466(7) 152 y
Cg(pyrazole) . Cg(triazine) 2_555 . . 3.778(3) . n
Cg(pyrazole) . Cg(triazine) 3_565 . . 3.416(3) . n

loop_
_geom_torsion_atom_site_label_1
_geom_torsion_atom_site_label_2
_geom_torsion_atom_site_label_3
_geom_torsion_atom_site_label_4
_geom_torsion_site_symmetry_1
_geom_torsion_site_symmetry_2
_geom_torsion_site_symmetry_3
_geom_torsion_site_symmetry_4
_geom_torsion
_geom_torsion_publ_flag
C6 N1 N2 C3 . . . . 0.2(6) ?
C6 N7 N8 C9 . . . . -0.8(5) ?
C10 N7 N8 C9 . . . . 179.0(4) ?
C5 N4 C3 N2 . . . . 4.2(6) ?
C5 N4 C3 S12 . . . . -178.4(3) ?
N1 N2 C3 N4 . . . . -4.5(7) ?
N1 N2 C3 S12 . . . . 178.1(3) ?
O13 S12 C3 N4 . . . . 17.9(4) ?
O14 S12 C3 N4 . . . . -110.9(4) ?
C15 S12 C3 N4 . . . . 133.0(4) ?
O13 S12 C3 N2 . . . . -164.3(3) ?
O14 S12 C3 N2 . . . . 66.9(4) ?
C15 S12 C3 N2 . . . . -49.2(4) ?
C3 N4 C5 C6 . . . . 0.0(6) ?
C3 N4 C5 C9 . . . . 177.3(4) ?
N8 N7 C6 N1 . . . . -177.9(4) ?
C10 N7 C6 N1 . . . . 2.4(8) ?
N8 N7 C6 C5 . . . . 1.0(5) ?
C10 N7 C6 C5 . . . . -178.8(5) ?
N2 N1 C6 N7 . . . . -177.7(4) ?
N2 N1 C6 C5 . . . . 3.7(6) ?
N4 C5 C6 N7 . . . . 177.2(4) ?
C9 C5 C6 N7 . . . . -0.8(5) ?
N4 C5 C6 N1 . . . . -3.9(7) ?
C9 C5 C6 N1 . . . . 178.1(4) ?
N7 N8 C9 C5 . . . . 0.2(5) ?
N7 N8 C9 C11 . . . . 179.5(4) ?
N4 C5 C9 N8 . . . . -177.3(4) ?
C6 C5 C9 N8 . . . . 0.3(5) ?
N4 C5 C9 C11 . . . . 3.5(8) ?
C6 C5 C9 C11 . . . . -178.9(5) ?

loop_
_cod_related_entry_id
_cod_related_entry_database
_cod_related_entry_code
1 ChemSpider 24784025
